data_1552259
loop_
_publ_author_name
'Wang, Qiaotian'
'Feng, Xiangqing'
'Meng, Wei'
'Du, Haifeng'

_publ_section_title
;
 B(C<sub>6</sub>F<sub>5</sub>)<sub>3</sub>-catalyzed divergent
 cyanosilylations of chromones dependent on temperature.
;
_journal_issue 36
_journal_name_full 'Organic &amp; biomolecular chemistry'
_journal_page_first 8354
_journal_page_last 8357
_journal_paper_doi 10.1039/c9ob01710k
_journal_volume 17
_journal_year 2019
_chemical_formula_moiety 'C10 H6 Cl N O2'
_chemical_formula_sum 'C10 H6 Cl N O2'
_chemical_formula_weight 207.61
_space_group_crystal_system monoclinic
_space_group_IT_number 14
_space_group_name_Hall '-P 2ybc'
_space_group_name_H-M_alt 'P 1 21/c 1'
_symmetry_space_group_name_Hall '-P 2ybc'
_symmetry_space_group_name_H-M 'P 1 21/c 1'
_atom_sites_solution_hydrogens geom
_atom_sites_solution_primary dual
_audit_creation_date 2018-05-03
_audit_creation_method
;
Olex2 1.2
(compiled 2018.04.26 svn.r3504 for OlexSys, GUI svn.r5492)
;
_audit_update_record
;
2019-08-08 deposited with the CCDC.    2019-08-21 downloaded from the CCDC.
;
_cell_angle_alpha 90
_cell_angle_beta 101.210(6)
_cell_angle_gamma 90
_cell_formula_units_Z 4
_cell_length_a 8.082(4)
_cell_length_b 5.884(2)
_cell_length_c 19.020(8)
_cell_measurement_reflns_used 2765
_cell_measurement_temperature 173(2)
_cell_measurement_theta_max 27.4815
_cell_measurement_theta_min 2.5693
_cell_volume 887.2(7)
_computing_cell_refinement 'CrystalClear (Rigaku Inc., 2007)'
_computing_data_collection 'CrystalClear (Rigaku Inc., 2007)'
_computing_data_reduction 'CrystalClear (Rigaku Inc., 2007)'
_computing_molecular_graphics 'Olex2 (Dolomanov et al., 2009)'
_computing_publication_material 'CIFTAB (Sheldrick, 2014)'
_computing_structure_refinement 'ShelXL (Sheldrick, 2015)'
_computing_structure_solution 'ShelXT (Sheldrick, 2015)'
_diffrn_ambient_temperature 173.15
_diffrn_measured_fraction_theta_full 0.987
_diffrn_measured_fraction_theta_max 0.989
_diffrn_measurement_device_type 'MM007-HF CCD(Saturn 724+)'
_diffrn_measurement_method '\w scans at fixed \c = 45\%'
_diffrn_radiation_monochromator Confocal
_diffrn_radiation_type MoK\a
_diffrn_radiation_wavelength 0.71073
_diffrn_reflns_av_R_equivalents 0.0360
_diffrn_reflns_av_unetI/netI 0.0282
_diffrn_reflns_Laue_measured_fraction_full 0.987
_diffrn_reflns_Laue_measured_fraction_max 0.989
_diffrn_reflns_limit_h_max 10
_diffrn_reflns_limit_h_min -10
_diffrn_reflns_limit_k_max 7
_diffrn_reflns_limit_k_min -7
_diffrn_reflns_limit_l_max 24
_diffrn_reflns_limit_l_min -24
_diffrn_reflns_number 6521
_diffrn_reflns_point_group_measured_fraction_full 0.987
_diffrn_reflns_point_group_measured_fraction_max 0.989
_diffrn_reflns_theta_full 25.242
_diffrn_reflns_theta_max 27.465
_diffrn_reflns_theta_min 2.569
_diffrn_source 'Rotating Anode'
_exptl_absorpt_coefficient_mu 0.397
_exptl_absorpt_correction_T_max 1.00000
_exptl_absorpt_correction_T_min 0.85027
_exptl_absorpt_correction_type multi-scan
_exptl_absorpt_process_details 'CrystalClear (Rigaku Inc., 2007)'
_exptl_crystal_colour colorless
_exptl_crystal_density_diffrn 1.554
_exptl_crystal_description plate
_exptl_crystal_F_000 424
_exptl_crystal_size_max 0.318
_exptl_crystal_size_mid 0.23
_exptl_crystal_size_min 0.053
_refine_diff_density_max 0.244
_refine_diff_density_min -0.172
_refine_diff_density_rms 0.042
_refine_ls_extinction_method none
_refine_ls_goodness_of_fit_ref 1.157
_refine_ls_hydrogen_treatment constr
_refine_ls_matrix_type full
_refine_ls_number_parameters 155
_refine_ls_number_reflns 2009
_refine_ls_number_restraints 60
_refine_ls_restrained_S_all 1.141
_refine_ls_R_factor_all 0.0434
_refine_ls_R_factor_gt 0.0411
_refine_ls_shift/su_max 0.001
_refine_ls_shift/su_mean 0.000
_refine_ls_structure_factor_coef Fsqd
_refine_ls_weighting_details 'w=1/[\s^2^(Fo^2^)+(0.0307P)^2^+0.3748P] where P=(Fo^2^+2Fc^2^)/3'
_refine_ls_weighting_scheme calc
_refine_ls_wR_factor_gt 0.0934
_refine_ls_wR_factor_ref 0.0947
_reflns_Friedel_coverage 0.000
_reflns_number_gt 1933
_reflns_number_total 2009
_reflns_threshold_expression 'I > 2\s(I)'
_cod_data_source_file c9ob01710k2.cif
_cod_data_source_block mx7039
_cod_depositor_comments 'Adding full bibliography for 1552259--1552260.cif.'
_cod_original_cell_volume 887.2(6)
_cod_database_code 1552259
_shelx_shelxl_version_number 2016/6
_shelx_space_group_comment
;
The symmetry employed for this shelxl refinement is uniquely defined
by the following loop, which should always be used as a source of
symmetry information in preference to the above space-group names.
They are only intended as comments.
;
_shelx_estimated_absorpt_t_max 0.979
_shelx_estimated_absorpt_t_min 0.884
_olex2_refinement_description
;
1. Fixed Uiso
 At 1.2 times of:
  All C(H) groups, All C(H,H) groups
2. Uiso/Uaniso restraints and constraints
C7 \\sim C8 \\sim C10 \\sim C8A \\sim C7A: within 1.7A with sigma of 0.02 and
sigma for terminal atoms of 0.04
Uanis(C8A) \\sim Ueq, Uanis(C8) \\sim Ueq: with sigma of 0.01 and sigma for
terminal atoms of 0.02
3. Others
 Sof(C8A)=Sof(H8AA)=Sof(H8AB)=Sof(C7A)=Sof(H7A)=Sof(C10A)=1-FVAR(1)
 Sof(C7)=Sof(H7)=Sof(C8)=Sof(H8A)=Sof(H8B)=Sof(C10)=FVAR(1)
4.a Ternary CH refined with riding coordinates:
 C7(H7), C7A(H7A)
4.b Secondary CH2 refined with riding coordinates:
 C8(H8A,H8B), C8A(H8AA,H8AB)
4.c Aromatic/amide H refined with riding coordinates:
 C2(H2), C4(H4), C5(H5)
;
_olex2_submission_special_instructions 'No special instructions were received'

loop_
_space_group_symop_operation_xyz
'x, y, z'
'-x, y+1/2, -z+1/2'
'-x, -y, -z'
'x, -y-1/2, z-1/2'

loop_
_atom_site_label
_atom_site_type_symbol
_atom_site_fract_x
_atom_site_fract_y
_atom_site_fract_z
_atom_site_U_iso_or_equiv
_atom_site_adp_type
_atom_site_occupancy
_atom_site_site_symmetry_order
_atom_site_calc_flag
_atom_site_refinement_flags_posn
_atom_site_refinement_flags_adp
_atom_site_refinement_flags_occupancy
_atom_site_disorder_assembly
_atom_site_disorder_group
Cl1 Cl 0.65750(6) 0.83756(8) 0.61215(2) 0.04208(16) Uani 1 1 d . . . . .
N1 N 0.9316(2) -0.1248(3) 0.27844(9) 0.0517(4) Uani 1 1 d . . . . .
O1 O 0.85260(15) 0.16417(19) 0.41561(6) 0.0355(3) Uani 1 1 d . . . . .
C1 C 0.70796(18) 0.5167(3) 0.43172(8) 0.0282(3) Uani 1 1 d . . . . .
O2 O 0.56139(17) 0.7015(2) 0.32791(7) 0.0478(3) Uani 1 1 d . . . . .
C2 C 0.66348(19) 0.6753(3) 0.47964(9) 0.0310(3) Uani 1 1 d . . . . .
H2 H 0.600921 0.807133 0.462138 0.037 Uiso 1 1 calc R . . . .
C3 C 0.71084(19) 0.6393(3) 0.55223(8) 0.0315(3) Uani 1 1 d . . . . .
C4 C 0.7997(2) 0.4450(3) 0.57898(9) 0.0372(4) Uani 1 1 d . . . . .
H4 H 0.827865 0.419683 0.629223 0.045 Uiso 1 1 calc R . . . .
C5 C 0.8466(2) 0.2896(3) 0.53232(9) 0.0360(4) Uani 1 1 d . . . . .
H5 H 0.909583 0.158556 0.550232 0.043 Uiso 1 1 calc R . . . .
C6 C 0.80115(19) 0.3260(3) 0.45869(8) 0.0290(3) Uani 1 1 d . . . . .
C7 C 0.7575(5) 0.1628(5) 0.34249(17) 0.0324(10) Uani 0.531(6) 1 d . U P A 1
H7 H 0.643546 0.096756 0.342572 0.039 Uiso 0.531(6) 1 calc R . P A 1
C8 C 0.7343(10) 0.4009(11) 0.3090(5) 0.0318(13) Uani 0.531(6) 1 d . U P A 1
H8A H 0.845380 0.464990 0.305059 0.038 Uiso 0.531(6) 1 calc R . P A 1
H8B H 0.664103 0.391498 0.260236 0.038 Uiso 0.531(6) 1 calc R . P A 1
C9 C 0.6531(2) 0.5468(3) 0.35360(9) 0.0344(4) Uani 1 1 d . . . . .
C10 C 0.8520(9) 0.0034(19) 0.3040(6) 0.0366(15) Uani 0.531(6) 1 d . U P A 1
C8A C 0.7012(11) 0.3410(13) 0.3071(5) 0.0327(15) Uani 0.469(6) 1 d . U P A 2
H8AA H 0.609154 0.227255 0.299541 0.039 Uiso 0.469(6) 1 calc R . P A 2
H8AB H 0.715670 0.397284 0.259630 0.039 Uiso 0.469(6) 1 calc R . P A 2
C7A C 0.8604(5) 0.2333(7) 0.34476(17) 0.0328(11) Uani 0.469(6) 1 d . U P A 2
H7A H 0.954278 0.345480 0.347191 0.039 Uiso 0.469(6) 1 calc R . P A 2
C10A C 0.9026(10) 0.030(2) 0.3082(6) 0.0346(16) Uani 0.469(6) 1 d . . P A 2

loop_
_atom_site_aniso_label
_atom_site_aniso_U_11
_atom_site_aniso_U_22
_atom_site_aniso_U_33
_atom_site_aniso_U_23
_atom_site_aniso_U_13
_atom_site_aniso_U_12
Cl1 0.0457(3) 0.0421(3) 0.0417(3) -0.01408(18) 0.01639(18) -0.00571(18)
N1 0.0637(11) 0.0439(9) 0.0529(10) -0.0122(8) 0.0249(8) -0.0035(8)
O1 0.0474(7) 0.0310(6) 0.0301(6) 0.0007(5) 0.0123(5) 0.0063(5)
C1 0.0256(7) 0.0292(8) 0.0298(7) 0.0008(6) 0.0054(6) -0.0038(6)
O2 0.0498(8) 0.0533(8) 0.0378(7) 0.0071(6) 0.0023(5) 0.0177(6)
C2 0.0281(7) 0.0280(8) 0.0367(8) -0.0012(6) 0.0060(6) -0.0025(6)
C3 0.0305(8) 0.0320(8) 0.0342(8) -0.0063(6) 0.0118(6) -0.0064(6)
C4 0.0424(9) 0.0428(10) 0.0274(7) 0.0035(7) 0.0091(6) -0.0013(7)
C5 0.0425(9) 0.0352(8) 0.0316(8) 0.0066(7) 0.0103(7) 0.0060(7)
C6 0.0315(7) 0.0278(8) 0.0294(7) -0.0005(6) 0.0101(6) -0.0029(6)
C7 0.032(2) 0.0283(16) 0.0385(16) -0.0076(13) 0.0115(13) -0.0033(14)
C8 0.040(3) 0.024(3) 0.0287(18) -0.004(2) 0.000(2) -0.0045(19)
C9 0.0303(8) 0.0392(9) 0.0327(8) 0.0009(7) 0.0040(6) 0.0003(7)
C10 0.036(4) 0.033(3) 0.043(3) -0.010(2) 0.012(3) -0.009(3)
C8A 0.038(3) 0.033(4) 0.026(2) -0.008(3) 0.005(2) -0.005(2)
C7A 0.038(2) 0.0348(19) 0.0261(16) -0.0012(14) 0.0084(13) -0.0050(17)
C10A 0.039(4) 0.035(3) 0.029(2) -0.002(2) 0.003(3) -0.008(3)

loop_
_atom_type_symbol
_atom_type_description
_atom_type_scat_dispersion_real
_atom_type_scat_dispersion_imag
_atom_type_scat_source
C C 0.0033 0.0016 'International Tables Vol C Tables 4.2.6.8 and 6.1.1.4'
H H 0.0000 0.0000 'International Tables Vol C Tables 4.2.6.8 and 6.1.1.4'
Cl Cl 0.1484 0.1585 'International Tables Vol C Tables 4.2.6.8 and 6.1.1.4'
N N 0.0061 0.0033 'International Tables Vol C Tables 4.2.6.8 and 6.1.1.4'
O O 0.0106 0.0060 'International Tables Vol C Tables 4.2.6.8 and 6.1.1.4'

loop_
_geom_angle_atom_site_label_1
_geom_angle_atom_site_label_2
_geom_angle_atom_site_label_3
_geom_angle
C6 O1 C7 114.23(16)
C6 O1 C7A 116.26(18)
C2 C1 C9 120.69(14)
C6 C1 C2 119.11(14)
C6 C1 C9 120.18(14)
C1 C2 H2 120.2
C3 C2 C1 119.62(15)
C3 C2 H2 120.2
C2 C3 Cl1 119.83(13)
C2 C3 C4 121.09(15)
C4 C3 Cl1 119.08(13)
C3 C4 H4 120.1
C5 C4 C3 119.75(15)
C5 C4 H4 120.1
C4 C5 H5 120.2
C4 C5 C6 119.59(16)
C6 C5 H5 120.2
O1 C6 C1 122.95(14)
O1 C6 C5 116.26(14)
C1 C6 C5 120.79(14)
O1 C7 H7 108.5
O1 C7 C8 113.0(4)
O1 C7 C10 104.4(4)
C8 C7 H7 108.5
C10 C7 H7 108.5
C10 C7 C8 113.8(6)
C7 C8 H8A 109.8
C7 C8 H8B 109.8
H8A C8 H8B 108.3
C9 C8 C7 109.3(6)
C9 C8 H8A 109.8
C9 C8 H8B 109.8
C1 C9 C8A 114.2(4)
O2 C9 C1 122.35(15)
O2 C9 C8 121.2(4)
O2 C9 C8A 122.9(4)
C8 C9 C1 115.9(4)
N1 C10 C7 175.4(10)
C9 C8A H8AA 109.7
C9 C8A H8AB 109.7
H8AA C8A H8AB 108.2
C7A C8A C9 109.8(6)
C7A C8A H8AA 109.7
C7A C8A H8AB 109.7
O1 C7A C8A 112.6(5)
O1 C7A H7A 108.6
O1 C7A C10A 106.0(5)
C8A C7A H7A 108.6
C10A C7A C8A 112.4(5)
C10A C7A H7A 108.6
N1 C10A C7A 178.0(10)

loop_
_geom_bond_atom_site_label_1
_geom_bond_atom_site_label_2
_geom_bond_distance
Cl1 C3 1.7426(16)
N1 C10 1.158(11)
N1 C10A 1.122(13)
O1 C6 1.3722(18)
O1 C7 1.452(4)
O1 C7A 1.421(3)
C1 C2 1.400(2)
C1 C6 1.392(2)
C1 C9 1.476(2)
O2 C9 1.215(2)
C2 H2 0.9500
C2 C3 1.375(2)
C3 C4 1.393(2)
C4 H4 0.9500
C4 C5 1.378(2)
C5 H5 0.9500
C5 C6 1.394(2)
C7 H7 1.0000
C7 C8 1.536(8)
C7 C10 1.489(11)
C8 H8A 0.9900
C8 H8B 0.9900
C8 C9 1.450(9)
C9 C8A 1.591(9)
C8A H8AA 0.9900
C8A H8AB 0.9900
C8A C7A 1.487(10)
C7A H7A 1.0000
C7A C10A 1.456(13)

loop_
_geom_torsion_atom_site_label_1
_geom_torsion_atom_site_label_2
_geom_torsion_atom_site_label_3
_geom_torsion_atom_site_label_4
_geom_torsion
Cl1 C3 C4 C5 -178.31(13)
O1 C7 C8 C9 -56.7(6)
C1 C2 C3 Cl1 179.41(11)
C1 C2 C3 C4 -1.3(2)
C1 C9 C8A C7A -30.8(6)
O2 C9 C8A C7A 157.9(4)
C2 C1 C6 O1 -178.83(13)
C2 C1 C6 C5 1.5(2)
C2 C1 C9 O2 -3.7(2)
C2 C1 C9 C8 167.6(3)
C2 C1 C9 C8A -175.1(3)
C2 C3 C4 C5 2.4(2)
C3 C4 C5 C6 -1.5(3)
C4 C5 C6 O1 179.89(15)
C4 C5 C6 C1 -0.4(2)
C6 O1 C7 C8 47.0(5)
C6 O1 C7 C10 171.1(4)
C6 O1 C7A C8A -51.7(5)
C6 O1 C7A C10A -175.0(3)
C6 C1 C2 C3 -0.6(2)
C6 C1 C9 O2 174.50(16)
C6 C1 C9 C8 -14.2(3)
C6 C1 C9 C8A 3.1(4)
C7 O1 C6 C1 -20.0(2)
C7 O1 C6 C5 159.7(2)
C7 C8 C9 C1 39.1(5)
C7 C8 C9 O2 -149.5(4)
C9 C1 C2 C3 177.62(14)
C9 C1 C6 O1 2.9(2)
C9 C1 C6 C5 -176.79(14)
C9 C8A C7A O1 54.8(6)
C9 C8A C7A C10A 174.5(5)
C10 C7 C8 C9 -175.5(5)
C7A O1 C6 C1 21.5(3)
C7A O1 C6 C5 -158.8(2)
